data_8106804
loop_
_publ_author_name
'Hijazi, Ahmed K.'
'Abu-Salem, Qutaiba'
'Ajlouni, Abdulaziz'
'Taha, Ziyad A.'

_publ_section_title
;
 Crystal structure of 2-(9H-fluoren-9-ylidene)hydrazine-1-carbothioamide,
 C14H11N3S
;
_journal_issue 1
_journal_name_full 'Zeitschrift f\"ur Kristallographie - New Crystal Structures'
_journal_page_first 129
_journal_page_last 131
_journal_paper_doi 10.1515/ncrs-2015-0058
_journal_volume 231
_journal_year 2016
_chemical_formula_sum 'C14 H11 N3 S'
_chemical_formula_weight 253.32
_space_group_crystal_system orthorhombic
_space_group_IT_number 60
_space_group_name_Hall '-P 2n 2ab'
_space_group_name_H-M_alt 'P b c n'
_atom_sites_solution_hydrogens geom
_cell_angle_alpha 90
_cell_angle_beta 90
_cell_angle_gamma 90
_cell_formula_units_Z 8
_cell_length_a 19.8130(12)
_cell_length_b 8.1643(5)
_cell_length_c 14.9521(9)
_cell_measurement_temperature 100(2)
_cell_volume 2418.6(3)
_computing_structure_refinement 'SHELXL-2013 (Sheldrick, 2013)'
_diffrn_ambient_temperature 100(2)
_diffrn_measured_fraction_theta_full 0.984
_diffrn_measured_fraction_theta_max 0.979
_diffrn_radiation_type MoK\a
_diffrn_radiation_wavelength 0.71073
_diffrn_reflns_av_R_equivalents 0.0334
_diffrn_reflns_av_unetI/netI 0.0231
_diffrn_reflns_Laue_measured_fraction_full 0.984
_diffrn_reflns_Laue_measured_fraction_max 0.979
_diffrn_reflns_limit_h_max 24
_diffrn_reflns_limit_h_min -24
_diffrn_reflns_limit_k_max 9
_diffrn_reflns_limit_k_min -8
_diffrn_reflns_limit_l_max 18
_diffrn_reflns_limit_l_min -17
_diffrn_reflns_number 10371
_diffrn_reflns_point_group_measured_fraction_full 0.984
_diffrn_reflns_point_group_measured_fraction_max 0.979
_diffrn_reflns_theta_full 25.242
_diffrn_reflns_theta_max 26.364
_diffrn_reflns_theta_min 2.056
_exptl_absorpt_coefficient_mu 0.251
_exptl_absorpt_correction_T_max 0.7528
_exptl_absorpt_correction_T_min 0.4208
_exptl_absorpt_correction_type multi-scan
_exptl_absorpt_process_details sadabs
_exptl_crystal_colour yellow
_exptl_crystal_density_diffrn 1.391
_exptl_crystal_description prism
_exptl_crystal_F_000 1056
_exptl_crystal_size_max 0.500
_exptl_crystal_size_mid 0.100
_exptl_crystal_size_min 0.100
_refine_diff_density_max 0.323
_refine_diff_density_min -0.201
_refine_diff_density_rms 0.045
_refine_ls_extinction_coef .
_refine_ls_extinction_method none
_refine_ls_goodness_of_fit_ref 1.055
_refine_ls_hydrogen_treatment constr
_refine_ls_matrix_type full
_refine_ls_number_parameters 163
_refine_ls_number_reflns 2425
_refine_ls_number_restraints 0
_refine_ls_restrained_S_all 1.055
_refine_ls_R_factor_all 0.0376
_refine_ls_R_factor_gt 0.0308
_refine_ls_shift/su_max 0.000
_refine_ls_shift/su_mean 0.000
_refine_ls_structure_factor_coef Fsqd
_refine_ls_weighting_details 'w=1/[\s^2^(Fo^2^)+(0.0485P)^2^+0.7550P] where P=(Fo^2^+2Fc^2^)/3'
_refine_ls_weighting_scheme calc
_refine_ls_wR_factor_gt 0.0845
_refine_ls_wR_factor_ref 0.0880
_reflns_Friedel_coverage 0.000
_reflns_Friedel_fraction_full .
_reflns_Friedel_fraction_max .
_reflns_number_gt 2065
_reflns_number_total 2425
_reflns_threshold_expression 'I > 2\s(I)'
_cod_data_source_file suppl_ncrs-2015-0058_suppl.cif
_cod_data_source_block E
_cod_database_code 8106804
_shelx_space_group_comment
;
The symmetry employed for this shelxl refinement is uniquely defined
by the following loop, which should always be used as a source of
symmetry information in preference to the above space-group names.
They are only intended as comments.
;
_shelx_estimated_absorpt_t_min 0.885
_shelx_estimated_absorpt_t_max 0.975
_shelxl_version_number 2013-4

loop_
_space_group_symop_operation_xyz
'x, y, z'
'-x+1/2, -y+1/2, z+1/2'
'x+1/2, -y+1/2, -z'
'-x, y, -z+1/2'
'-x, -y, -z'
'x-1/2, y-1/2, -z-1/2'
'-x-1/2, y-1/2, z'
'x, -y, z-1/2'

loop_
_atom_site_label
_atom_site_type_symbol
_atom_site_fract_x
_atom_site_fract_y
_atom_site_fract_z
_atom_site_U_iso_or_equiv
_atom_site_adp_type
_atom_site_occupancy
_atom_site_site_symmetry_order
_atom_site_calc_flag
_atom_site_refinement_flags_posn
_atom_site_refinement_flags_adp
_atom_site_refinement_flags_occupancy
_atom_site_disorder_assembly
_atom_site_disorder_group
C1 C 0.82592(7) 0.37050(17) 0.23563(9) 0.0158(3) Uani 1 1 d . . . . .
C2 C 0.78949(7) 0.28261(17) 0.17120(9) 0.0151(3) Uani 1 1 d . . . . .
C3 C 0.82190(7) 0.18897(18) 0.10662(9) 0.0173(3) Uani 1 1 d . . . . .
H3 H 0.7973 0.1302 0.0645 0.021 Uiso 1 1 calc R U . . .
C4 C 0.89209(7) 0.18540(18) 0.10658(10) 0.0199(3) Uani 1 1 d . . . . .
H4 H 0.9149 0.1233 0.0641 0.024 Uiso 1 1 calc R U . . .
C5 C 0.92854(7) 0.2746(2) 0.17000(10) 0.0219(3) Uani 1 1 d . . . . .
H5 H 0.9755 0.2717 0.1687 0.026 Uiso 1 1 calc R U . . .
C6 C 0.89613(7) 0.36744(18) 0.23496(10) 0.0196(3) Uani 1 1 d . . . . .
H6 H 0.9208 0.4262 0.2770 0.024 Uiso 1 1 calc R U . . .
C7 C 0.77735(6) 0.44837(17) 0.29680(9) 0.0155(3) Uani 1 1 d . . . . .
C8 C 0.71082(6) 0.40785(17) 0.26970(9) 0.0145(3) Uani 1 1 d . . . . .
C9 C 0.65592(7) 0.46381(18) 0.31881(9) 0.0174(3) Uani 1 1 d . . . . .
H9 H 0.6121 0.4382 0.3013 0.021 Uiso 1 1 calc R U . . .
C10 C 0.66740(7) 0.55881(19) 0.39468(9) 0.0202(3) Uani 1 1 d . . . . .
H10 H 0.6310 0.5957 0.4284 0.024 Uiso 1 1 calc R U . . .
C11 C 0.73263(7) 0.59911(18) 0.42060(10) 0.0205(3) Uani 1 1 d . . . . .
H11 H 0.7393 0.6632 0.4712 0.025 Uiso 1 1 calc R U . . .
C12 C 0.78809(7) 0.54473(18) 0.37171(9) 0.0183(3) Uani 1 1 d . . . . .
H12 H 0.8317 0.5727 0.3891 0.022 Uiso 1 1 calc R U . . .
C13 C 0.71650(7) 0.30473(16) 0.18828(9) 0.0144(3) Uani 1 1 d . . . . .
N14 N 0.67370(6) 0.23746(15) 0.13459(8) 0.0153(3) Uani 1 1 d . . . . .
N15 N 0.60617(5) 0.25537(15) 0.14907(8) 0.0168(3) Uani 1 1 d . . . . .
H15 H 0.5915 0.3138 0.1928 0.020 Uiso 1 1 calc R U . . .
C16 C 0.56250(7) 0.17843(17) 0.09262(9) 0.0153(3) Uani 1 1 d . . . . .
S17 S 0.47893(2) 0.19774(5) 0.10961(3) 0.02117(13) Uani 1 1 d . . . . .
N18 N 0.59024(6) 0.09479(15) 0.02626(8) 0.0209(3) Uani 1 1 d . . . . .
H18A H 0.6334 0.0915 0.0208 0.025 Uiso 1 1 calc R U . . .
H18B H 0.5651 0.0438 -0.0114 0.025 Uiso 1 1 calc R U . . .

loop_
_atom_site_aniso_label
_atom_site_aniso_U_11
_atom_site_aniso_U_22
_atom_site_aniso_U_33
_atom_site_aniso_U_23
_atom_site_aniso_U_13
_atom_site_aniso_U_12
C1 0.0186(7) 0.0127(8) 0.0162(7) 0.0044(6) -0.0043(5) -0.0027(5)
C2 0.0167(7) 0.0128(7) 0.0157(7) 0.0056(5) -0.0038(5) -0.0021(5)
C3 0.0190(7) 0.0165(8) 0.0163(7) 0.0033(6) -0.0035(5) -0.0024(5)
C4 0.0206(7) 0.0197(9) 0.0195(7) 0.0037(6) 0.0022(6) 0.0003(6)
C5 0.0139(6) 0.0261(9) 0.0256(8) 0.0058(6) -0.0018(6) -0.0023(6)
C6 0.0191(7) 0.0198(8) 0.0200(7) 0.0031(6) -0.0066(5) -0.0046(6)
C7 0.0180(6) 0.0127(8) 0.0159(7) 0.0064(5) -0.0043(5) -0.0019(5)
C8 0.0188(6) 0.0103(7) 0.0142(6) 0.0044(5) -0.0039(5) -0.0028(5)
C9 0.0176(6) 0.0166(8) 0.0181(7) 0.0042(6) -0.0019(5) -0.0033(5)
C10 0.0253(7) 0.0181(8) 0.0173(7) 0.0022(6) 0.0024(6) -0.0004(6)
C11 0.0318(8) 0.0158(8) 0.0139(7) 0.0007(6) -0.0039(6) -0.0039(6)
C12 0.0224(7) 0.0152(8) 0.0173(7) 0.0042(6) -0.0076(5) -0.0052(5)
C13 0.0168(7) 0.0112(7) 0.0152(6) 0.0037(5) -0.0031(5) -0.0016(5)
N14 0.0141(6) 0.0138(6) 0.0181(6) 0.0020(5) -0.0030(4) -0.0014(4)
N15 0.0142(6) 0.0176(7) 0.0185(6) -0.0046(5) -0.0031(5) -0.0004(5)
C16 0.0164(6) 0.0135(8) 0.0158(7) 0.0021(5) -0.0036(5) -0.0026(5)
S17 0.01235(19) 0.0281(3) 0.0230(2) -0.00758(15) -0.00359(13) 0.00060(14)
N18 0.0138(5) 0.0291(8) 0.0198(6) -0.0084(5) -0.0005(5) -0.0062(5)

loop_
_atom_type_symbol
_atom_type_description
_atom_type_scat_dispersion_real
_atom_type_scat_dispersion_imag
_atom_type_scat_source
C C 0.0033 0.0016 'International Tables Vol C Tables 4.2.6.8 and 6.1.1.4'
H H 0.0000 0.0000 'International Tables Vol C Tables 4.2.6.8 and 6.1.1.4'
N N 0.0061 0.0033 'International Tables Vol C Tables 4.2.6.8 and 6.1.1.4'
S S 0.1246 0.1234 'International Tables Vol C Tables 4.2.6.8 and 6.1.1.4'

loop_
_geom_angle_atom_site_label_1
_geom_angle_atom_site_label_2
_geom_angle_atom_site_label_3
_geom_angle
_geom_angle_site_symmetry_1
_geom_angle_site_symmetry_3
C6 C1 C2 120.06(13) . .
C6 C1 C7 131.75(13) . .
C2 C1 C7 108.15(11) . .
C3 C2 C1 121.44(13) . .
C3 C2 C13 129.72(13) . .
C1 C2 C13 108.80(12) . .
C2 C3 C4 118.30(13) . .
C3 C4 C5 120.39(14) . .
C6 C5 C4 121.33(13) . .
C5 C6 C1 118.48(13) . .
C12 C7 C8 120.42(13) . .
C12 C7 C1 130.34(13) . .
C8 C7 C1 109.23(12) . .
C9 C8 C7 119.99(13) . .
C9 C8 C13 132.77(12) . .
C7 C8 C13 107.23(11) . .
C8 C9 C10 119.05(13) . .
C11 C10 C9 120.74(14) . .
C10 C11 C12 120.82(13) . .
C7 C12 C11 118.97(13) . .
N14 C13 C2 118.88(13) . .
N14 C13 C8 134.58(12) . .
C2 C13 C8 106.55(11) . .
C13 N14 N15 120.03(12) . .
C16 N15 N14 118.39(12) . .
N18 C16 N15 116.01(12) . .
N18 C16 S17 124.75(11) . .
N15 C16 S17 119.23(11) . .

loop_
_geom_bond_atom_site_label_1
_geom_bond_atom_site_label_2
_geom_bond_distance
_geom_bond_site_symmetry_2
C1 C6 1.3914(19) .
C1 C2 1.4013(19) .
C1 C7 1.472(2) .
C2 C3 1.389(2) .
C2 C13 1.4796(18) .
C3 C4 1.391(2) .
C4 C5 1.397(2) .
C5 C6 1.390(2) .
C7 C12 1.3853(19) .
C7 C8 1.4180(18) .
C8 C9 1.3897(19) .
C8 C13 1.4844(19) .
C9 C10 1.393(2) .
C10 C11 1.389(2) .
C11 C12 1.392(2) .
C13 N14 1.2904(18) .
N14 N15 1.3633(16) .
N15 C16 1.3623(17) .
C16 N18 1.3240(18) .
C16 S17 1.6824(14) .
